data_7051042
loop_
_publ_author_name
'Lacroix, Pascal G.'
'Lepetit, Christine'
'Claude Daran, Jean'

_publ_section_title
;
 Switching nonlinear optical properties by proton transfer in
 hydrogen-bonded merocyanine dyes: a theoretical investigation at the
 semi-empirical level
;
_journal_issue 3
_journal_name_full 'New Journal of Chemistry'
_journal_page_first 451
_journal_paper_doi 10.1039/b007726g
_journal_volume 25
_journal_year 2001
_chemical_compound_source ' synthesized as described'
_chemical_formula_moiety ' C60 H68 I2 N4 O11 '
_chemical_formula_sum 'C60 H68 I2 N4 O11'
_chemical_formula_weight 1275.03
_chemical_name_systematic
;
 ?
;
_space_group_IT_number 2
_symmetry_cell_setting triclinic
_symmetry_space_group_name_Hall '-P 1'
_symmetry_space_group_name_H-M 'P -1'
_atom_sites_solution_hydrogens geom
_atom_sites_solution_primary direct
_atom_sites_solution_secondary difmap
_audit_creation_method CRYSTALS
_cell_angle_alpha 91.405(11)
_cell_angle_beta 94.482(11)
_cell_angle_gamma 99.522(11)
_cell_formula_units_Z 2
_cell_length_a 8.8875(9)
_cell_length_b 11.9248(12)
_cell_length_c 26.990(3)
_cell_measurement_reflns_used 5000
_cell_measurement_temperature 180(2)
_cell_measurement_theta_max 24.08
_cell_measurement_theta_min 1.86
_cell_volume 2810.4(5)
_computing_cell_refinement 'Stoe IPDS software (Stoe, 1996)'
_computing_data_collection 'Stoe IPDS software (Stoe, 1996)'
_computing_data_reduction 'XRED (Stoe, 1.08, 1996)'
_computing_molecular_graphics 'CAMERON (Watkin, Prout & Pearce,  1996)'
_computing_publication_material 'CRYSTALS Issue 10 (Watkin et al., 1996)'
_computing_structure_refinement 'CRYSTALS Issue 10 (Watkin et al., 1996)'
_computing_structure_solution 'SIR92 (Giacovazzo et al, 1992)'
_diffrn_ambient_temperature 180(2)
_diffrn_measured_fraction_theta_max 0.931
_diffrn_measurement_device_type 'Stoe IPDS'
_diffrn_measurement_method \f
_diffrn_radiation_monochromator graphite
_diffrn_radiation_source 'fine-focus sealed tube'
_diffrn_radiation_type MoK\a
_diffrn_radiation_wavelength 0.71073
_diffrn_reflns_av_R_equivalents 0.0352
_diffrn_reflns_av_sigmaI/netI 0.0276
_diffrn_reflns_limit_h_max 10
_diffrn_reflns_limit_h_min -10
_diffrn_reflns_limit_k_max 13
_diffrn_reflns_limit_k_min -13
_diffrn_reflns_limit_l_max 30
_diffrn_reflns_limit_l_min 0
_diffrn_reflns_number 17533
_diffrn_reflns_theta_full 24.08
_diffrn_reflns_theta_max 24.08
_diffrn_reflns_theta_min 1.86
_diffrn_standards_decay_% <0.1
_diffrn_standards_interval_time 'every frame'
_diffrn_standards_number 200
_exptl_absorpt_coefficient_mu 1.183
_exptl_absorpt_correction_T_max 0.9766
_exptl_absorpt_correction_T_min 0.4568
_exptl_absorpt_correction_type numerical
_exptl_crystal_colour red
_exptl_crystal_density_diffrn 1.507
_exptl_crystal_density_meas ?
_exptl_crystal_density_method .
_exptl_crystal_description flat
_exptl_crystal_F_000 1300
_exptl_crystal_size_max 0.75
_exptl_crystal_size_mid 0.58
_exptl_crystal_size_min 0.02
_refine_diff_density_max 0.62
_refine_diff_density_min -0.35
_refine_ls_extinction_method none
_refine_ls_goodness_of_fit_ref 0.9349
_refine_ls_hydrogen_treatment mixed
_refine_ls_matrix_type full
_refine_ls_number_parameters 736
_refine_ls_number_reflns 6529
_refine_ls_R_factor_gt 0.0282
_refine_ls_shift/su_max 0.045
_refine_ls_structure_factor_coef F
_refine_ls_weighting_details
;
    Robust-resistant weighting scheme (Prince E, 1982):
 w=y[1-(\DF/6\s(Fo^2^)]^2^' where y=1/\SArTr(x) with 3 coefficients
 Ar(1.68 -.742E-01 1.34) for the Chebyshev polynomial ArTr(x) where
 x was Fc/Fc(max).
;
_refine_ls_weighting_scheme calc
_refine_ls_wR_factor_ref 0.0329
_reflns_limit_h_max 10
_reflns_limit_h_min -10
_reflns_limit_k_max 13
_reflns_limit_k_min -13
_reflns_limit_l_max 30
_reflns_limit_l_min 0
_reflns_number_gt 6529
_reflns_number_total 8306
_reflns_threshold_expression >2.00\s(I)
_cod_data_source_file b007726g.txt
_cod_data_source_block '[H(M2)2]+I-,1.5H2O'
_cod_depositor_comments
;
The following automatic conversions were performed:
'_symmetry_cell_setting' value 'Triclinic ' changed to 'triclinic'
according to '/home/saulius/struct/CIF-dictionaries/cif_core.dic'
dictionary named 'cif_core.dic' version 2.4.1 from 2010-06-29.

Automatic conversion script
Id: cif_fix_enum 1527 2010-12-29 10:47:43Z saulius 
;
_cod_original_sg_symbol_H-M 'P -1 '
_cod_original_formula_sum ' C60 H68 I2 N4 O11 '
_cod_database_code 7051042

loop_
_symmetry_equiv_pos_as_xyz
x,y,z
-x,-y,-z

loop_
_atom_site_label
_atom_site_fract_x
_atom_site_fract_y
_atom_site_fract_z
_atom_site_U_iso_or_equiv
_atom_site_occupancy
_atom_site_adp_type
I1 0.63341(2) 0.137951(16) 0.306225(6) 0.0308 1.0000 Uani
I2 0.45964(2) 0.112377(17) -0.180288(7) 0.0350 1.0000 Uani
O1 0.7736(2) 0.33806(17) 0.50230(7) 0.0314 1.0000 Uani
O2 0.7334(3) 0.14689(18) 0.43311(8) 0.0414 1.0000 Uani
O3 0.3268(3) 0.04144(19) -0.06570(8) 0.0462 1.0000 Uani
O11 0.7312(2) 0.56990(16) 0.49881(6) 0.0256 1.0000 Uani
N11 0.9115(3) 0.96541(18) 0.86514(7) 0.0217 1.0000 Uani
C111 0.9166(4) 1.0246(2) 0.9144(1) 0.0274 1.0000 Uani
C112 0.8406(3) 0.9467(2) 0.95188(9) 0.0268 1.0000 Uani
O12 0.9223(2) 0.85553(17) 0.95963(7) 0.0313 1.0000 Uani
C11 0.7482(3) 0.6171(2) 0.54535(9) 0.0200 1.0000 Uani
C12 0.6209(3) 0.6473(2) 0.5660(1) 0.0267 1.0000 Uani
C13 0.6335(3) 0.6942(2) 0.6139(1) 0.0266 1.0000 Uani
C14 0.7739(3) 0.7120(2) 0.64302(9) 0.0241 1.0000 Uani
C15 0.9014(3) 0.6811(2) 0.6219(1) 0.0248 1.0000 Uani
C16 0.8894(3) 0.6346(2) 0.5739(1) 0.0252 1.0000 Uani
C141 0.7789(3) 0.7636(2) 0.6927(1) 0.0253 1.0000 Uani
C142 0.9015(3) 0.7906(2) 0.7256(1) 0.0245 1.0000 Uani
C143 0.8975(3) 0.8486(2) 0.77356(9) 0.0230 1.0000 Uani
C144 0.7688(3) 0.8848(2) 0.7912(1) 0.0262 1.0000 Uani
C145 0.7780(3) 0.9423(2) 0.8360(1) 0.0249 1.0000 Uani
C146 1.0345(3) 0.8770(2) 0.8043(1) 0.0256 1.0000 Uani
C147 1.0385(3) 0.9339(2) 0.8494(1) 0.0255 1.0000 Uani
O21 0.9377(2) 0.64848(16) 0.44701(6) 0.0245 1.0000 Uani
N21 0.7487(3) 0.27080(18) 0.07753(8) 0.0200 1.0000 Uani
C211 0.7452(3) 0.2226(2) 0.02596(9) 0.0246 1.0000 Uani
C212 0.6170(3) 0.2564(2) -0.0073(1) 0.0271 1.0000 Uani
O22 0.4738(2) 0.20254(18) 0.00640(8) 0.0336 1.0000 Uani
C21 0.9170(3) 0.6094(2) 0.39937(9) 0.0219 1.0000 Uani
C22 0.7941(3) 0.5242(2) 0.38231(9) 0.0252 1.0000 Uani
C23 0.7751(3) 0.4852(2) 0.3332(1) 0.0257 1.0000 Uani
C24 0.8794(3) 0.5286(2) 0.29867(9) 0.0224 1.0000 Uani
C25 1.0003(3) 0.6137(2) 0.3163(1) 0.0265 1.0000 Uani
C26 1.0197(3) 0.6537(2) 0.3653(1) 0.0263 1.0000 Uani
C241 0.8664(3) 0.4888(2) 0.2471(1) 0.0238 1.0000 Uani
C242 0.7626(3) 0.4040(2) 0.22510(9) 0.0245 1.0000 Uani
C243 0.7574(3) 0.3626(2) 0.17368(9) 0.0216 1.0000 Uani
C244 0.6570(3) 0.2623(2) 0.1576(1) 0.0236 1.0000 Uani
C245 0.6557(3) 0.2180(2) 0.1100(1) 0.0242 1.0000 Uani
C246 0.8514(3) 0.4149(2) 0.1382(1) 0.0264 1.0000 Uani
C247 0.8443(3) 0.3685(2) 0.0914(1) 0.0243 1.0000 Uani
O31 0.2987(2) 0.33167(16) 0.04030(7) 0.0265 1.0000 Uani
N31 0.5595(3) 0.74366(19) 0.39933(8) 0.0251 1.0000 Uani
C311 0.6270(3) 0.8058(2) 0.4462(1) 0.0282 1.0000 Uani
C312 0.5223(3) 0.8809(2) 0.46495(9) 0.0249 1.0000 Uani
O32 0.4932(2) 0.96401(17) 0.43078(7) 0.0313 1.0000 Uani
C31 0.3357(3) 0.3876(2) 0.08415(9) 0.0220 1.0000 Uani
C32 0.4566(3) 0.4787(2) 0.0907(1) 0.0258 1.0000 Uani
C33 0.4928(3) 0.5370(2) 0.1360(1) 0.0266 1.0000 Uani
C34 0.4087(3) 0.5064(2) 0.17725(9) 0.0233 1.0000 Uani
C35 0.2880(4) 0.4151(2) 0.1703(1) 0.0281 1.0000 Uani
C36 0.2512(3) 0.3563(2) 0.1252(1) 0.0273 1.0000 Uani
C341 0.4508(3) 0.5729(2) 0.2234(1) 0.0270 1.0000 Uani
C342 0.3863(4) 0.5562(2) 0.2667(1) 0.0303 1.0000 Uani
C343 0.4417(3) 0.6263(2) 0.3112(1) 0.0264 1.0000 Uani
C344 0.3942(4) 0.5895(2) 0.35769(11) 0.0309 1.0000 Uani
C345 0.4564(4) 0.6482(2) 0.4005(1) 0.0284 1.0000 Uani
C346 0.5406(5) 0.7292(3) 0.31150(11) 0.0461 1.0000 Uani
C347 0.5962(4) 0.7860(3) 0.35526(12) 0.0452 1.0000 Uani
O41 0.0823(3) 0.40594(17) -0.00935(7) 0.0313 1.0000 Uani
N41 -0.1100(3) 0.00006(18) -0.37176(8) 0.0227 1.0000 Uani
C411 -0.1430(3) -0.0404(2) -0.4246(1) 0.0266 1.0000 Uani
C412 -0.1280(3) 0.0610(2) -0.45761(9) 0.0260 1.0000 Uani
O42 0.0245(2) 0.11741(17) -0.45333(8) 0.0301 1.0000 Uani
C41 0.0510(3) 0.3602(2) -0.05609(9) 0.0217 1.0000 Uani
C42 -0.0900(3) 0.3675(2) -0.0808(1) 0.0241 1.0000 Uani
C43 -0.1289(3) 0.3200(2) -0.1279(1) 0.0232 1.0000 Uani
C44 -0.0259(3) 0.2659(2) -0.15260(9) 0.0221 1.0000 Uani
C45 0.1171(3) 0.2618(2) -0.12798(9) 0.0233 1.0000 Uani
C46 0.1558(3) 0.3074(2) -0.08020(9) 0.0220 1.0000 Uani
C441 -0.0752(3) 0.2112(2) -0.2014(1) 0.0259 1.0000 Uani
C442 0.0117(3) 0.1580(2) -0.2295(1) 0.0271 1.0000 Uani
C443 -0.0383(3) 0.1020(2) -0.27750(9) 0.0245 1.0000 Uani
C444 0.0695(3) 0.0570(2) -0.3034(1) 0.0254 1.0000 Uani
C445 0.0325(3) 0.0079(2) -0.3499(1) 0.0250 1.0000 Uani
C446 -0.1879(3) 0.0864(2) -0.3002(1) 0.0282 1.0000 Uani
C447 -0.2215(3) 0.0360(2) -0.3470(1) 0.0264 1.0000 Uani
H101 0.866(3) 0.345(2) 0.5194(12) 0.043(4) 1.0000 Uiso
H102 0.769(3) 0.4120(16) 0.4975(12) 0.043(4) 1.0000 Uiso
H201 0.711(4) 0.167(2) 0.4017(7) 0.043(4) 1.0000 Uiso
H202 0.741(4) 0.2153(18) 0.4492(9) 0.043(4) 1.0000 Uiso
H301 0.375(3) 0.090(2) -0.0400(8) 0.043(4) 1.0000 Uiso
H302 0.387(3) 0.069(3) -0.0920(8) 0.043(4) 1.0000 Uiso
H11 0.812(3) 0.598(3) 0.4835(6) 0.060(9) 1.0000 Uiso
H12 0.8555(15) 0.7927(14) 0.9609(15) 0.060(9) 1.0000 Uiso
H22 0.427(2) 0.2545(12) 0.0181(13) 0.05(1) 1.0000 Uiso
H32 0.571(2) 1.0196(18) 0.4338(9) 0.04(1) 1.0000 Uiso
H41 0.167(3) 0.387(2) 0.0028(5) 0.037(7) 1.0000 Uiso
H42 0.0237(4) 0.1899(15) -0.4548(12) 0.037(7) 1.0000 Uiso
H1111 1.0214 1.0508 0.9264 0.0295 1.0000 Uiso
H1112 0.8643 1.0886 0.9109 0.0295 1.0000 Uiso
H1121 0.8408 0.9883 0.9828 0.0305 1.0000 Uiso
H1122 0.7371 0.9172 0.9395 0.0305 1.0000 Uiso
H121 0.5235 0.6354 0.5468 0.0310 1.0000 Uiso
H131 0.5445 0.7146 0.6274 0.0322 1.0000 Uiso
H151 0.9987 0.6928 0.6410 0.0293 1.0000 Uiso
H161 0.9779 0.6139 0.5602 0.0307 1.0000 Uiso
H1411 0.6836 0.7799 0.7031 0.0303 1.0000 Uiso
H1421 0.9969 0.7708 0.7171 0.0293 1.0000 Uiso
H1441 0.6724 0.8691 0.7715 0.0304 1.0000 Uiso
H1451 0.6882 0.9667 0.8471 0.0306 1.0000 Uiso
H1461 1.1271 0.8565 0.7935 0.0313 1.0000 Uiso
H1471 1.1332 0.9512 0.8699 0.0298 1.0000 Uiso
H2111 0.8407 0.2500 0.0127 0.0298 1.0000 Uiso
H2112 0.7304 0.1411 0.0269 0.0298 1.0000 Uiso
H2121 0.6224 0.3373 -0.0045 0.0314 1.0000 Uiso
H2122 0.6279 0.2342 -0.0411 0.0314 1.0000 Uiso
H221 0.7220 0.4926 0.4051 0.0293 1.0000 Uiso
H231 0.6894 0.4274 0.3224 0.0300 1.0000 Uiso
H251 1.0726 0.6457 0.2936 0.0311 1.0000 Uiso
H261 1.1044 0.7123 0.3760 0.0305 1.0000 Uiso
H2411 0.9401 0.5272 0.2264 0.0283 1.0000 Uiso
H2421 0.6848 0.3675 0.2449 0.0286 1.0000 Uiso
H2441 0.5886 0.2245 0.1801 0.0282 1.0000 Uiso
H2451 0.5880 0.1486 0.0999 0.0289 1.0000 Uiso
H2461 0.9215 0.4839 0.1472 0.0308 1.0000 Uiso
H2471 0.9083 0.4062 0.0677 0.0290 1.0000 Uiso
H3111 0.7226 0.8517 0.4403 0.0332 1.0000 Uiso
H3112 0.6442 0.7516 0.4709 0.0332 1.0000 Uiso
H3121 0.5687 0.9184 0.4957 0.0299 1.0000 Uiso
H3122 0.4267 0.8345 0.4709 0.0299 1.0000 Uiso
H321 0.5155 0.5014 0.0632 0.0315 1.0000 Uiso
H331 0.5767 0.5993 0.1395 0.0310 1.0000 Uiso
H351 0.2288 0.3925 0.1978 0.0333 1.0000 Uiso
H361 0.1676 0.2936 0.1217 0.0320 1.0000 Uiso
H3411 0.5335 0.6356 0.2230 0.0316 1.0000 Uiso
H3421 0.3011 0.4959 0.2682 0.0349 1.0000 Uiso
H3441 0.3179 0.5228 0.3593 0.0351 1.0000 Uiso
H3451 0.4257 0.6206 0.4320 0.0334 1.0000 Uiso
H3461 0.5701 0.7606 0.2806 0.0479 1.0000 Uiso
H3471 0.6629 0.8579 0.3545 0.0492 1.0000 Uiso
H4111 -0.0716 -0.0887 -0.4328 0.0296 1.0000 Uiso
H4112 -0.2453 -0.0825 -0.4294 0.0296 1.0000 Uiso
H4121 -0.1573 0.0355 -0.4915 0.0297 1.0000 Uiso
H4122 -0.1937 0.1122 -0.4475 0.0297 1.0000 Uiso
H421 -0.1609 0.4060 -0.0648 0.0300 1.0000 Uiso
H431 -0.2279 0.3239 -0.1441 0.0278 1.0000 Uiso
H451 0.1900 0.2266 -0.1446 0.0284 1.0000 Uiso
H461 0.2540 0.3029 -0.0636 0.0267 1.0000 Uiso
H4411 -0.1781 0.2136 -0.2146 0.0305 1.0000 Uiso
H4421 0.1153 0.1569 -0.2166 0.0321 1.0000 Uiso
H4441 0.1716 0.0607 -0.2881 0.0302 1.0000 Uiso
H4451 0.1092 -0.0213 -0.3671 0.0299 1.0000 Uiso
H4461 -0.2677 0.1113 -0.2830 0.0340 1.0000 Uiso
H4471 -0.3244 0.0261 -0.3622 0.0311 1.0000 Uiso

loop_
_atom_site_aniso_label
_atom_site_aniso_U_11
_atom_site_aniso_U_22
_atom_site_aniso_U_33
_atom_site_aniso_U_23
_atom_site_aniso_U_13
_atom_site_aniso_U_12
I1 0.0295(1) 0.0409(1) 0.02418(9) -0.00216(8) 0.00264(7) 0.01279(9)
I2 0.03056(11) 0.03857(11) 0.03849(11) 0.00200(8) 0.00684(8) 0.01146(9)
O1 0.0344(12) 0.027(1) 0.0304(11) -0.0032(8) -0.0008(9) 0.0005(9)
O2 0.0592(15) 0.0321(11) 0.0283(11) 0.0003(9) -0.006(1) -0.0010(11)
O3 0.0610(16) 0.0389(12) 0.0311(11) -0.0021(9) 0.0006(11) -0.0122(11)
O11 0.0306(11) 0.028(1) 0.0178(9) -0.0034(7) 0.0052(8) 0.0024(9)
N11 0.0287(13) 0.0215(11) 0.015(1) 0.0029(8) 0.0023(9) 0.003(1)
C111 0.0437(18) 0.0184(13) 0.0187(13) -0.004(1) 0.0036(12) 0.0015(12)
C112 0.0365(17) 0.0263(14) 0.0173(13) -0.001(1) 0.0047(11) 0.0033(13)
O12 0.0359(12) 0.025(1) 0.0313(11) 0.0045(8) -0.0012(9) 0.0026(9)
C11 0.0276(14) 0.0175(12) 0.0144(12) 0.0023(9) 0.004(1) 0.0010(11)
C12 0.0262(15) 0.0325(15) 0.0210(13) 0.0021(11) 0.0008(11) 0.0039(12)
C13 0.0268(15) 0.0316(14) 0.0224(14) -0.0022(11) 0.0075(11) 0.0056(13)
C14 0.0326(16) 0.0201(13) 0.0194(13) -0.000(1) 0.0068(11) 0.0015(12)
C15 0.0257(15) 0.0264(14) 0.0216(13) 0.0014(11) -0.0015(11) 0.0037(12)
C16 0.0264(15) 0.0285(14) 0.0220(13) -0.0010(11) 0.0058(11) 0.0075(12)
C141 0.0301(16) 0.0244(14) 0.0217(13) -0.0009(11) 0.0064(11) 0.0033(12)
C142 0.0255(15) 0.0262(14) 0.0221(13) 0.0050(11) 0.0042(11) 0.0037(12)
C143 0.0308(15) 0.0222(13) 0.0159(12) 0.005(1) 0.0036(11) 0.0033(12)
C144 0.0248(14) 0.0300(14) 0.0216(13) 0.0044(11) -0.0028(11) -0.0005(12)
C145 0.0243(14) 0.0281(14) 0.0238(14) 0.0062(11) 0.0034(11) 0.0071(12)
C146 0.0249(15) 0.0287(14) 0.0245(14) 0.0012(11) 0.0020(11) 0.0087(12)
C147 0.0240(15) 0.0308(15) 0.0207(13) 0.0018(11) -0.0018(11) 0.0033(12)
O21 0.0319(11) 0.0271(9) 0.0135(8) -0.0050(7) 0.0024(7) 0.0026(8)
N21 0.0224(12) 0.0216(11) 0.017(1) -0.0021(8) 0.0014(8) 0.006(1)
C211 0.0275(15) 0.0268(14) 0.0194(13) -0.0081(11) 0.0034(11) 0.0056(12)
C212 0.0274(15) 0.0329(15) 0.0201(13) -0.0044(11) 0.0011(11) 0.0036(13)
O22 0.0248(11) 0.0392(12) 0.0359(11) -0.0138(9) 0.0044(9) 0.004(1)
C21 0.0307(15) 0.0205(13) 0.0159(12) -0.001(1) 0.000(1) 0.0094(12)
C22 0.0275(15) 0.0307(14) 0.0172(13) 0.0007(11) 0.0066(11) 0.0021(12)
C23 0.0263(15) 0.0265(14) 0.0224(13) -0.0059(11) 0.0010(11) -0.0001(12)
C24 0.0286(15) 0.0250(13) 0.0152(12) 0.000(1) 0.001(1) 0.0093(12)
C25 0.0333(16) 0.0257(14) 0.0199(13) 0.0012(11) 0.0065(11) 0.0007(12)
C26 0.0297(15) 0.0250(14) 0.0221(14) -0.0029(11) 0.0027(11) -0.0014(12)
C241 0.0282(15) 0.0238(13) 0.0199(13) 0.0021(11) 0.0030(11) 0.0051(12)
C242 0.0308(15) 0.0274(14) 0.0160(13) 0.002(1) 0.0049(11) 0.0054(12)
C243 0.0233(14) 0.0244(13) 0.0182(13) 0.000(1) -0.000(1) 0.0079(12)
C244 0.0222(14) 0.0261(14) 0.0219(13) -0.0008(11) 0.0046(11) 0.0010(12)
C245 0.0222(14) 0.0258(14) 0.0238(14) -0.0014(11) 0.0015(11) 0.0017(12)
C246 0.0322(16) 0.0220(13) 0.0228(14) -0.0015(11) 0.0032(11) -0.0020(12)
C247 0.0282(15) 0.0232(13) 0.0210(13) 0.003(1) 0.0050(11) 0.0010(12)
O31 0.0304(11) 0.029(1) 0.0198(9) -0.0084(8) -0.0028(8) 0.0086(9)
N31 0.0273(13) 0.0275(12) 0.0211(11) -0.0047(9) 0.0053(9) 0.0055(11)
C311 0.0275(15) 0.0316(15) 0.0242(14) -0.0074(11) -0.0027(11) 0.0047(13)
C312 0.0272(15) 0.0271(14) 0.0194(13) -0.0049(11) -0.0007(11) 0.0037(12)
O32 0.0334(12) 0.027(1) 0.0311(11) -0.0009(8) -0.0068(9) 0.0026(9)
C31 0.0243(14) 0.0205(13) 0.0230(13) -0.002(1) -0.0032(11) 0.0113(12)
C32 0.0278(15) 0.0276(14) 0.0230(14) -0.0005(11) 0.0039(11) 0.0073(12)
C33 0.0252(15) 0.0264(14) 0.0260(14) -0.0038(11) -0.0002(11) -0.0001(12)
C34 0.0299(15) 0.0219(13) 0.0186(13) -0.000(1) -0.0002(11) 0.0072(12)
C35 0.0340(16) 0.0264(14) 0.0240(14) 0.0002(11) 0.0057(12) 0.0041(13)
C36 0.0295(15) 0.0228(14) 0.0278(14) -0.0031(11) 0.0037(12) -0.0011(12)
C341 0.0338(16) 0.0219(13) 0.0242(14) -0.0016(11) -0.0015(12) 0.0032(12)
C342 0.0408(18) 0.0244(14) 0.0248(14) -0.0016(11) 0.0033(12) 0.0034(13)
C343 0.0335(16) 0.0212(13) 0.0247(14) -0.0026(11) 0.0035(11) 0.0052(12)
C344 0.0389(18) 0.0236(14) 0.0285(15) -0.0044(12) 0.0071(12) -0.0014(13)
C345 0.0382(17) 0.0223(14) 0.0247(14) 0.0016(11) 0.0090(12) 0.0022(13)
C346 0.071(3) 0.0384(18) 0.0236(15) -0.0042(13) 0.0174(15) -0.0129(17)
C347 0.060(2) 0.0358(17) 0.0320(17) -0.0074(13) 0.0189(15) -0.0206(16)
O41 0.0420(13) 0.0359(11) 0.020(1) -0.0072(8) -0.0016(8) 0.022(1)
N41 0.0296(13) 0.0205(11) 0.0170(11) 0.0018(8) -0.0003(9) 0.002(1)
C411 0.0351(16) 0.0241(14) 0.0174(13) -0.005(1) -0.0019(11) -0.0019(12)
C412 0.0291(15) 0.0301(14) 0.0174(13) 0.0005(11) -0.0008(11) 0.0020(12)
O42 0.022(1) 0.023(1) 0.0450(12) 0.0018(9) 0.0036(8) 0.0042(9)
C41 0.0299(15) 0.0170(12) 0.0192(13) 0.004(1) 0.004(1) 0.0052(11)
C42 0.0265(14) 0.0229(13) 0.0252(13) 0.005(1) 0.0094(11) 0.0068(12)
C43 0.0234(14) 0.0222(13) 0.0241(13) 0.005(1) 0.0009(11) 0.0038(11)
C44 0.0257(15) 0.0187(13) 0.0202(13) 0.006(1) 0.0014(11) -0.0016(11)
C45 0.0273(15) 0.0235(13) 0.0201(13) -0.000(1) 0.0077(11) 0.0046(12)
C46 0.0227(14) 0.0218(13) 0.0219(13) 0.000(1) 0.003(1) 0.0043(11)
C441 0.0304(15) 0.0267(14) 0.0194(13) 0.0046(11) -0.0005(11) 0.0022(12)
C442 0.0258(15) 0.0309(15) 0.0234(14) 0.0040(11) 0.0001(11) 0.0020(13)
C443 0.0303(15) 0.0231(13) 0.0188(13) 0.003(1) -0.0000(11) 0.0016(12)
C444 0.0255(14) 0.0264(14) 0.0232(14) 0.0009(11) -0.0020(11) 0.0031(12)
C445 0.0261(15) 0.0239(13) 0.0251(14) 0.0018(11) 0.0011(11) 0.0051(12)
C446 0.0312(16) 0.0301(15) 0.0242(14) 0.0018(11) 0.0044(11) 0.0066(13)
C447 0.0268(15) 0.0284(14) 0.0232(14) 0.0045(11) -0.0025(11) 0.0043(13)

loop_
_atom_type_symbol
_atom_type_scat_dispersion_real
_atom_type_scat_dispersion_imag
_atom_type_scat_Cromer_Mann_a1
_atom_type_scat_Cromer_Mann_b1
_atom_type_scat_Cromer_Mann_a2
_atom_type_scat_Cromer_Mann_b2
_atom_type_scat_Cromer_Mann_a3
_atom_type_scat_Cromer_Mann_b3
_atom_type_scat_Cromer_Mann_a4
_atom_type_scat_Cromer_Mann_b4
_atom_type_scat_Cromer_Mann_c
_atom_type_scat_source
'C   ' 0.0020 0.0020 2.3100 20.8439 1.0200 10.2075 1.5886 0.5687 0.8650 51.6512 0.2156 International_Tables_Vol_IV_Table_2.2B
'H   ' 0.0000 0.0000 0.4930 10.5109 0.3229 26.1257 0.1402 3.1424 0.0408 57.7997 0.0030 International_Tables_Vol_IV_Table_2.2B
'N   ' 0.0040 0.0030 12.2126 0.0057 3.1322 9.8933 2.0125 28.9975 1.1663 0.5826 -11.5290 International_Tables_Vol_IV_Table_2.2B
'O   ' 0.0080 0.0060 3.0485 13.2771 2.2868 5.7011 1.5463 0.3239 0.8670 32.9089 0.2508 International_Tables_Vol_IV_Table_2.2B
'I   ' -0.7260 1.8120 20.1472 4.3470 18.9949 0.3814 7.5138 27.7660 2.2735 66.8776 4.0712 International_Tables_Vol_IV_Table_2.2B

loop_
_geom_angle_atom_site_label_1
_geom_angle_site_symmetry_1
_geom_angle_atom_site_label_2
_geom_angle_site_symmetry_2
_geom_angle_atom_site_label_3
_geom_angle_site_symmetry_3
_geom_angle
_geom_angle_publ_flag
H101 . O1 . H102 . 99.8(1) no
H201 . O2 . H202 . 99.8(1) no
H301 . O3 . H302 . 99.8(1) no
C11 . O11 . H11 . 108.1(1) no
C111 . N11 . C145 . 119.9(2) yes
C111 . N11 . C147 . 120.3(2) yes
C145 . N11 . C147 . 119.8(2) yes
N11 . C111 . C112 . 111.6(2) yes
N11 . C111 . H1111 . 109.1(3) no
C112 . C111 . H1111 . 109.0(2) no
N11 . C111 . H1112 . 108.9(2) no
C112 . C111 . H1112 . 108.9(3) no
H1111 . C111 . H1112 . 109.4(3) no
C111 . C112 . O12 . 109.3(2) yes
C111 . C112 . H1121 . 109.6(2) no
O12 . C112 . H1121 . 109.3(2) no
C111 . C112 . H1122 . 109.6(2) no
O12 . C112 . H1122 . 109.4(2) no
H1121 . C112 . H1122 . 109.6(3) no
C112 . O12 . H12 . 108.1(1) no
O11 . C11 . C12 . 119.0(2) yes
O11 . C11 . C16 . 122.0(2) yes
C12 . C11 . C16 . 118.9(2) yes
C11 . C12 . C13 . 120.6(3) yes
C11 . C12 . H121 . 119.7(3) no
C13 . C12 . H121 . 119.7(3) no
C12 . C13 . C14 . 121.1(3) yes
C12 . C13 . H131 . 119.4(3) no
C14 . C13 . H131 . 119.5(3) no
C13 . C14 . C15 . 117.8(2) yes
C13 . C14 . C141 . 118.0(3) yes
C15 . C14 . C141 . 124.2(3) yes
C14 . C15 . C16 . 121.3(2) yes
C14 . C15 . H151 . 119.4(3) no
C16 . C15 . H151 . 119.4(3) no
C11 . C16 . C15 . 120.3(3) yes
C11 . C16 . H161 . 119.9(3) no
C15 . C16 . H161 . 119.9(3) no
C14 . C141 . C142 . 127.3(3) yes
C14 . C141 . H1411 . 116.3(3) no
C142 . C141 . H1411 . 116.4(3) no
C141 . C142 . C143 . 123.4(3) yes
C141 . C142 . H1421 . 118.3(3) no
C143 . C142 . H1421 . 118.3(3) no
C142 . C143 . C144 . 125.4(2) yes
C142 . C143 . C146 . 118.6(3) yes
C144 . C143 . C146 . 115.9(2) yes
C143 . C144 . C145 . 121.0(3) yes
C143 . C144 . H1441 . 119.7(3) no
C145 . C144 . H1441 . 119.3(3) no
N11 . C145 . C144 . 121.3(3) yes
N11 . C145 . H1451 . 119.4(3) no
C144 . C145 . H1451 . 119.3(3) no
C143 . C146 . C147 . 121.2(3) yes
C143 . C146 . H1461 . 119.5(3) no
C147 . C146 . H1461 . 119.3(3) no
N11 . C147 . C146 . 120.8(2) yes
N11 . C147 . H1471 . 119.6(3) no
C146 . C147 . H1471 . 119.6(3) no
C211 . N21 . C245 . 120.2(2) yes
C211 . N21 . C247 . 119.6(2) yes
C245 . N21 . C247 . 120.1(2) yes
N21 . C211 . C212 . 111.5(2) yes
N21 . C211 . H2111 . 109.0(2) no
C212 . C211 . H2111 . 108.9(2) no
N21 . C211 . H2112 . 108.9(2) no
C212 . C211 . H2112 . 108.8(2) no
H2111 . C211 . H2112 . 109.6(3) no
C211 . C212 . O22 . 110.6(2) yes
C211 . C212 . H2121 . 109.2(2) no
O22 . C212 . H2121 . 109.3(3) no
C211 . C212 . H2122 . 109.1(3) no
O22 . C212 . H2122 . 109.1(2) no
H2121 . C212 . H2122 . 109.5(3) no
C212 . O22 . H22 . 108.1(1) no
O21 . C21 . C22 . 121.9(2) yes
O21 . C21 . C26 . 120.0(2) yes
C22 . C21 . C26 . 118.1(2) yes
C21 . C22 . C23 . 120.9(2) yes
C21 . C22 . H221 . 119.5(2) no
C23 . C22 . H221 . 119.6(3) no
C22 . C23 . C24 . 121.3(2) yes
C22 . C23 . H231 . 119.3(3) no
C24 . C23 . H231 . 119.4(3) no
C23 . C24 . C25 . 116.9(2) yes
C23 . C24 . C241 . 123.4(2) yes
C25 . C24 . C241 . 119.7(2) yes
C24 . C25 . C26 . 122.2(2) yes
C24 . C25 . H251 . 118.9(3) no
C26 . C25 . H251 . 118.9(3) no
C21 . C26 . C25 . 120.6(2) yes
C21 . C26 . H261 . 119.6(3) no
C25 . C26 . H261 . 119.8(3) no
C24 . C241 . C242 . 127.1(2) yes
C24 . C241 . H2411 . 116.5(3) no
C242 . C241 . H2411 . 116.5(3) no
C241 . C242 . C243 . 125.6(2) yes
C241 . C242 . H2421 . 117.3(2) no
C243 . C242 . H2421 . 117.1(3) no
C242 . C243 . C244 . 119.5(2) yes
C242 . C243 . C246 . 124.1(2) yes
C244 . C243 . C246 . 116.3(2) yes
C243 . C244 . C245 . 120.7(2) yes
C243 . C244 . H2441 . 119.5(2) no
C245 . C244 . H2441 . 119.8(3) no
N21 . C245 . C244 . 120.8(2) yes
N21 . C245 . H2451 . 119.7(2) no
C244 . C245 . H2451 . 119.6(3) no
C243 . C246 . C247 . 120.7(2) yes
C243 . C246 . H2461 . 119.8(3) no
C247 . C246 . H2461 . 119.5(3) no
N21 . C247 . C246 . 121.3(2) yes
N21 . C247 . H2471 . 119.3(2) no
C246 . C247 . H2471 . 119.3(3) no
C311 . N31 . C345 . 120.3(2) yes
C311 . N31 . C347 . 120.0(2) yes
C345 . N31 . C347 . 119.6(2) yes
N31 . C311 . C312 . 111.1(2) yes
N31 . C311 . H3111 . 109.0(2) no
C312 . C311 . H3111 . 109.1(3) no
N31 . C311 . H3112 . 109.0(2) no
C312 . C311 . H3112 . 109.1(2) no
H3111 . C311 . H3112 . 109.5(3) no
C311 . C312 . O32 . 112.3(2) yes
C311 . C312 . H3121 . 108.8(3) no
O32 . C312 . H3121 . 108.9(2) no
C311 . C312 . H3122 . 108.8(2) no
O32 . C312 . H3122 . 108.7(2) no
H3121 . C312 . H3122 . 109.2(3) no
C312 . O32 . H32 . 108.1(1) no
O31 . C31 . C32 . 121.5(2) yes
O31 . C31 . C36 . 120.4(2) yes
C32 . C31 . C36 . 118.1(2) yes
C31 . C32 . C33 . 121.1(2) yes
C31 . C32 . H321 . 119.4(3) no
C33 . C32 . H321 . 119.5(3) no
C32 . C33 . C34 . 121.2(2) yes
C32 . C33 . H331 . 119.3(3) no
C34 . C33 . H331 . 119.5(3) no
C33 . C34 . C35 . 117.3(2) yes
C33 . C34 . C341 . 118.2(2) yes
C35 . C34 . C341 . 124.4(2) yes
C34 . C35 . C36 . 121.9(3) yes
C34 . C35 . H351 . 119.1(3) no
C36 . C35 . H351 . 119.0(3) no
C31 . C36 . C35 . 120.4(2) yes
C31 . C36 . H361 . 119.7(3) no
C35 . C36 . H361 . 119.9(3) no
C34 . C341 . C342 . 127.1(3) yes
C34 . C341 . H3411 . 116.4(3) no
C342 . C341 . H3411 . 116.5(3) no
C341 . C342 . C343 . 122.3(3) yes
C341 . C342 . H3421 . 118.8(3) no
C343 . C342 . H3421 . 118.9(3) no
C342 . C343 . C344 . 119.3(2) yes
C342 . C343 . C346 . 124.1(3) yes
C344 . C343 . C346 . 116.6(2) yes
C343 . C344 . C345 . 120.3(3) yes
C343 . C344 . H3441 . 120.0(3) no
C345 . C344 . H3441 . 119.8(3) no
N31 . C345 . C344 . 121.1(2) yes
N31 . C345 . H3451 . 119.6(3) no
C344 . C345 . H3451 . 119.4(3) no
C343 . C346 . C347 . 120.5(3) yes
C343 . C346 . H3461 . 119.8(3) no
C347 . C346 . H3461 . 119.8(3) no
N31 . C347 . C346 . 121.5(3) yes
N31 . C347 . H3471 . 119.4(3) no
C346 . C347 . H3471 . 119.1(3) no
C41 . O41 . H41 . 108.1(1) no
C411 . N41 . C445 . 119.7(2) yes
C411 . N41 . C447 . 119.7(2) yes
C445 . N41 . C447 . 120.4(2) yes
N41 . C411 . C412 . 109.3(2) yes
N41 . C411 . H4111 . 109.5(2) no
C412 . C411 . H4111 . 109.5(2) no
N41 . C411 . H4112 . 109.5(2) no
C412 . C411 . H4112 . 109.6(3) no
H4111 . C411 . H4112 . 109.4(3) no
C411 . C412 . O42 . 109.5(2) yes
C411 . C412 . H4121 . 109.5(2) no
O42 . C412 . H4121 . 109.5(2) no
C411 . C412 . H4122 . 109.4(2) no
O42 . C412 . H4122 . 109.5(2) no
H4121 . C412 . H4122 . 109.4(3) no
C412 . O42 . H42 . 108.1(1) no
O41 . C41 . C42 . 118.3(2) yes
O41 . C41 . C46 . 122.3(2) yes
C42 . C41 . C46 . 119.4(2) yes
C41 . C42 . C43 . 120.6(2) yes
C41 . C42 . H421 . 119.7(3) no
C43 . C42 . H421 . 119.8(3) no
C42 . C43 . C44 . 120.9(2) yes
C42 . C43 . H431 . 119.6(3) no
C44 . C43 . H431 . 119.6(3) no
C43 . C44 . C45 . 118.1(2) yes
C43 . C44 . C441 . 118.9(2) yes
C45 . C44 . C441 . 122.9(3) yes
C44 . C45 . C46 . 121.3(2) yes
C44 . C45 . H451 . 119.3(3) no
C46 . C45 . H451 . 119.4(3) no
C41 . C46 . C45 . 119.7(2) yes
C41 . C46 . H461 . 120.1(2) no
C45 . C46 . H461 . 120.3(3) no
C44 . C441 . C442 . 125.3(3) yes
C44 . C441 . H4411 . 117.3(3) no
C442 . C441 . H4411 . 117.4(3) no
C441 . C442 . C443 . 125.2(3) yes
C441 . C442 . H4421 . 117.4(3) no
C443 . C442 . H4421 . 117.4(3) no
C442 . C443 . C444 . 118.0(2) yes
C442 . C443 . C446 . 125.5(3) yes
C444 . C443 . C446 . 116.5(2) yes
C443 . C444 . C445 . 121.2(3) yes
C443 . C444 . H4441 . 119.4(3) no
C445 . C444 . H4441 . 119.4(3) no
N41 . C445 . C444 . 120.7(3) yes
N41 . C445 . H4451 . 119.7(3) no
C444 . C445 . H4451 . 119.6(3) no
C443 . C446 . C447 . 120.7(3) yes
C443 . C446 . H4461 . 119.7(3) no
C447 . C446 . H4461 . 119.6(3) no
N41 . C447 . C446 . 120.3(3) yes
N41 . C447 . H4471 . 119.8(3) no
C446 . C447 . H4471 . 119.9(3) no

loop_
_geom_bond_atom_site_label_1
_geom_bond_site_symmetry_1
_geom_bond_atom_site_label_2
_geom_bond_site_symmetry_2
_geom_bond_distance
_geom_bond_publ_flag
O1 . H101 . 0.898(18) no
O1 . H102 . 0.901(18) no
O2 . H201 . 0.903(18) no
O2 . H202 . 0.904(18) no
O3 . H301 . 0.923(18) no
O3 . H302 . 0.953(18) no
O11 . C11 . 1.351(3) yes
O11 . H11 . 0.876(18) no
N11 . C111 . 1.485(3) yes
N11 . C145 . 1.355(4) yes
N11 . C147 . 1.343(4) yes
C111 . C112 . 1.511(4) yes
C111 . H1111 . 0.960(3) no
C111 . H1112 . 0.961(3) no
C112 . O12 . 1.415(4) yes
C112 . H1121 . 0.960(3) no
C112 . H1122 . 0.959(3) no
O12 . H12 . 0.879(18) no
C11 . C12 . 1.394(4) yes
C11 . C16 . 1.403(4) yes
C12 . C13 . 1.385(4) yes
C12 . H121 . 0.961(3) no
C13 . C14 . 1.404(4) yes
C13 . H131 . 0.960(3) no
C14 . C15 . 1.405(4) yes
C14 . C141 . 1.456(4) yes
C15 . C16 . 1.384(4) yes
C15 . H151 . 0.959(3) no
C16 . H161 . 0.960(3) no
C141 . C142 . 1.341(4) yes
C141 . H1411 . 0.960(3) no
C142 . C143 . 1.459(4) yes
C142 . H1421 . 0.960(3) no
C143 . C144 . 1.399(4) yes
C143 . C146 . 1.405(4) yes
C144 . C145 . 1.367(4) yes
C144 . H1441 . 0.960(3) no
C145 . H1451 . 0.959(3) no
C146 . C147 . 1.374(4) yes
C146 . H1461 . 0.960(3) no
C147 . H1471 . 0.959(3) no
O21 . C21 . 1.345(3) yes
N21 . C211 . 1.489(3) yes
N21 . C245 . 1.348(3) yes
N21 . C247 . 1.350(3) yes
C211 . C212 . 1.509(4) yes
C211 . H2111 . 0.958(3) no
C211 . H2112 . 0.960(3) no
C212 . O22 . 1.409(4) yes
C212 . H2121 . 0.959(3) no
C212 . H2122 . 0.960(3) no
O22 . H22 . 0.869(18) no
C21 . C22 . 1.403(4) yes
C21 . C26 . 1.398(4) yes
C22 . C23 . 1.382(4) yes
C22 . H221 . 0.962(3) no
C23 . C24 . 1.413(4) yes
C23 . H231 . 0.961(3) no
C24 . C25 . 1.396(4) yes
C24 . C241 . 1.449(4) yes
C25 . C26 . 1.383(4) yes
C25 . H251 . 0.961(3) no
C26 . H261 . 0.959(3) no
C241 . C242 . 1.343(4) yes
C241 . H2411 . 0.959(3) no
C242 . C243 . 1.456(4) yes
C242 . H2421 . 0.961(3) no
C243 . C244 . 1.406(4) yes
C243 . C246 . 1.409(4) yes
C244 . C245 . 1.375(4) yes
C244 . H2441 . 0.960(3) no
C245 . H2451 . 0.960(3) no
C246 . C247 . 1.360(4) yes
C246 . H2461 . 0.959(3) no
C247 . H2471 . 0.959(3) no
O31 . C31 . 1.335(3) yes
N31 . C311 . 1.483(3) yes
N31 . C345 . 1.341(4) yes
N31 . C347 . 1.346(4) yes
C311 . C312 . 1.500(4) yes
C311 . H3111 . 0.959(3) no
C311 . H3112 . 0.961(3) no
C312 . O32 . 1.411(3) yes
C312 . H3121 . 0.961(2) no
C312 . H3122 . 0.962(3) no
O32 . H32 . 0.872(18) no
C31 . C32 . 1.393(4) yes
C31 . C36 . 1.410(4) yes
C32 . C33 . 1.380(4) yes
C32 . H321 . 0.959(3) no
C33 . C34 . 1.410(4) yes
C33 . H331 . 0.959(3) no
C34 . C35 . 1.394(4) yes
C34 . C341 . 1.448(4) yes
C35 . C36 . 1.380(4) yes
C35 . H351 . 0.960(3) no
C36 . H361 . 0.959(3) no
C341 . C342 . 1.348(4) yes
C341 . H3411 . 0.960(3) no
C342 . C343 . 1.451(4) yes
C342 . H3421 . 0.959(3) no
C343 . C344 . 1.411(4) yes
C343 . C346 . 1.385(4) yes
C344 . C345 . 1.365(4) yes
C344 . H3441 . 0.960(3) no
C345 . H3451 . 0.962(3) no
C346 . C347 . 1.363(5) yes
C346 . H3461 . 0.959(3) no
C347 . H3471 . 0.960(3) no
O41 . C41 . 1.352(3) yes
O41 . H41 . 0.864(18) no
N41 . C411 . 1.485(3) yes
N41 . C445 . 1.342(4) yes
N41 . C447 . 1.358(4) yes
C411 . C412 . 1.514(4) yes
C411 . H4111 . 0.960(3) no
C411 . H4112 . 0.961(3) no
C412 . O42 . 1.404(3) yes
C412 . H4121 . 0.959(3) no
C412 . H4122 . 0.961(3) no
O42 . H42 . 0.868(18) no
C41 . C42 . 1.390(4) yes
C41 . C46 . 1.398(4) yes
C42 . C43 . 1.374(4) yes
C42 . H421 . 0.960(3) no
C43 . C44 . 1.403(4) yes
C43 . H431 . 0.960(3) no
C44 . C45 . 1.396(4) yes
C44 . C441 . 1.458(4) yes
C45 . C46 . 1.383(4) yes
C45 . H451 . 0.960(3) no
C46 . H461 . 0.960(3) no
C441 . C442 . 1.342(4) yes
C441 . H4411 . 0.960(3) no
C442 . C443 . 1.447(4) yes
C442 . H4421 . 0.961(3) no
C443 . C444 . 1.397(4) yes
C443 . C446 . 1.401(4) yes
C444 . C445 . 1.365(4) yes
C444 . H4441 . 0.960(3) no
C445 . H4451 . 0.960(3) no
C446 . C447 . 1.374(4) yes
C446 . H4461 . 0.960(3) no
C447 . H4471 . 0.960(3) no

loop_
_cod_related_entry_id
_cod_related_entry_database
_cod_related_entry_code
1 ChemSpider 30652856
